data_4072956
loop_
_publ_author_name
'Soran, Albert P.'
'Silvestru, Cristian'
'Breunig, Hans J.'
'Bal\'azs, Gabor'
'Green, Jennifer C.'

_publ_section_title
;
 Organobismuth(III) Dihalides with T-Shaped Geometry Stabilized by
 Intramolecular N\\rightarrow Bi Interactions and Related
 Diorganobismuth(III) Halides
;
_journal_issue 5
_journal_name_full Organometallics
_journal_page_first 1196
_journal_paper_doi 10.1021/om0611608
_journal_volume 26
_journal_year 2007
_chemical_formula_moiety 'C12 H19 Bi Br2 N2'
_chemical_formula_sum 'C12 H19 Bi Br2 N2'
_chemical_formula_weight 560.09
_chemical_name_systematic
; 
 ? 
;
_space_group_IT_number 60
_symmetry_cell_setting orthorhombic
_symmetry_space_group_name_Hall '-P 2n 2ab'
_symmetry_space_group_name_H-M 'P b c n'
_atom_sites_solution_hydrogens geom
_atom_sites_solution_primary direct
_atom_sites_solution_secondary difmap
_audit_creation_method SHELXL-97
_cell_angle_alpha 90.00
_cell_angle_beta 90.00
_cell_angle_gamma 90.00
_cell_formula_units_Z 4
_cell_length_a 16.177(4)
_cell_length_b 11.491(3)
_cell_length_c 8.4265(19)
_cell_measurement_reflns_used 3176
_cell_measurement_temperature 297(2)
_cell_measurement_theta_max 26.89
_cell_measurement_theta_min 2.17
_cell_volume 1566.4(7)
_computing_cell_refinement 'Bruker SMART'
_computing_data_collection 'Bruker SMART'
_computing_data_reduction 'Bruker SAINT'
_computing_molecular_graphics 'Bruker SHELXTL'
_computing_publication_material 'Bruker SHELXTL'
_computing_structure_refinement 'Bruker SHELXTL'
_computing_structure_solution 'Bruker SHELXTL'
_diffrn_ambient_temperature 297(2)
_diffrn_measured_fraction_theta_full 0.999
_diffrn_measured_fraction_theta_max 0.999
_diffrn_measurement_device_type 'CCD area detector'
_diffrn_measurement_method 'phi and omega scans'
_diffrn_radiation_monochromator graphite
_diffrn_radiation_source 'fine-focus sealed tube'
_diffrn_radiation_type MoK\a
_diffrn_radiation_wavelength 0.71073
_diffrn_reflns_av_R_equivalents 0.0673
_diffrn_reflns_av_sigmaI/netI 0.0379
_diffrn_reflns_limit_h_max 20
_diffrn_reflns_limit_h_min -20
_diffrn_reflns_limit_k_max 14
_diffrn_reflns_limit_k_min -14
_diffrn_reflns_limit_l_max 10
_diffrn_reflns_limit_l_min -10
_diffrn_reflns_number 11626
_diffrn_reflns_theta_full 26.37
_diffrn_reflns_theta_max 26.37
_diffrn_reflns_theta_min 2.17
_exptl_absorpt_coefficient_mu 16.341
_exptl_absorpt_correction_T_max 0.1418
_exptl_absorpt_correction_T_min 0.0313
_exptl_absorpt_correction_type multi-scan
_exptl_absorpt_process_details 'Bruker, 2001.'
_exptl_crystal_colour colourless
_exptl_crystal_density_diffrn 2.375
_exptl_crystal_density_method 'not measured'
_exptl_crystal_description block
_exptl_crystal_F_000 1032
_exptl_crystal_size_max 0.43
_exptl_crystal_size_mid 0.17
_exptl_crystal_size_min 0.12
_refine_diff_density_max 1.247
_refine_diff_density_min -1.551
_refine_diff_density_rms 0.189
_refine_ls_extinction_method none
_refine_ls_goodness_of_fit_ref 1.111
_refine_ls_hydrogen_treatment constr
_refine_ls_matrix_type full
_refine_ls_number_parameters 81
_refine_ls_number_reflns 1609
_refine_ls_number_restraints 0
_refine_ls_restrained_S_all 1.111
_refine_ls_R_factor_all 0.0427
_refine_ls_R_factor_gt 0.0340
_refine_ls_shift/su_max 0.001
_refine_ls_shift/su_mean 0.000
_refine_ls_structure_factor_coef Fsqd
_refine_ls_weighting_details 'calc w=1/[\s^2^(Fo^2^)+(0.0397P)^2^+2.9954P] where P=(Fo^2^+2Fc^2^)/3'
_refine_ls_weighting_scheme calc
_refine_ls_wR_factor_gt 0.0828
_refine_ls_wR_factor_ref 0.0868
_reflns_number_gt 1341
_reflns_number_total 1609
_reflns_threshold_expression >2sigma(I)
_cod_data_source_file om0611608si20061220_064232.cif
_cod_data_source_block CCDC_619308
_cod_depositor_comments
;
The following automatic conversions were performed:

'_symmetry_cell_setting' value 'Orthorhombic' changed to
'orthorhombic' according to
/home/saulius/struct/CIF-dictionaries/cif_core.dic dictionary named
'cif_core.dic' version 2.4.1 from 2010-06-29.

Automatic conversion script
Id: cif_fix_values 1715 2011-07-08 13:25:40Z adriana 
;
_cod_original_sg_symbol_H-M 'Pbcn '
_cod_database_code 4072956

loop_
_symmetry_equiv_pos_as_xyz
'x, y, z'
'-x+1/2, -y+1/2, z+1/2'
'-x, y, -z+1/2'
'x+1/2, -y+1/2, -z'
'-x, -y, -z'
'x-1/2, y-1/2, -z-1/2'
'x, -y, z-1/2'
'-x-1/2, y-1/2, z'

loop_
_atom_site_label
_atom_site_type_symbol
_atom_site_fract_x
_atom_site_fract_y
_atom_site_fract_z
_atom_site_U_iso_or_equiv
_atom_site_adp_type
_atom_site_occupancy
_atom_site_symmetry_multiplicity
_atom_site_calc_flag
_atom_site_refinement_flags
Bi1 Bi 0.5000 0.62925(3) 0.7500 0.02689(14) Uani 1 2 d S
Br1 Br 0.58825(5) 0.63817(7) 1.04115(9) 0.0549(2) Uani 1 1 d .
C1 C 0.5000 0.8202(9) 0.7500 0.034(2) Uani 1 2 d S
C2 C 0.4265(5) 0.8804(6) 0.7778(9) 0.0439(19) Uani 1 1 d .
C3 C 0.4289(6) 1.0006(7) 0.7778(10) 0.061(2) Uani 1 1 d .
H3 H 0.3808 1.0425 0.7973 0.074 Uiso 1 1 calc R
C4 C 0.5000 1.0576(10) 0.7500 0.089(6) Uani 1 2 d S
H4 H 0.5000 1.1385 0.7500 0.106 Uiso 1 2 calc SR
C5 C 0.3486(4) 0.8113(7) 0.7935(9) 0.0458(17) Uani 1 1 d .
H5A H 0.3093 0.8549 0.8569 0.055 Uiso 1 1 calc R
H5B H 0.3246 0.8003 0.6890 0.055 Uiso 1 1 calc R
C6 C 0.2914(4) 0.6215(6) 0.8345(11) 0.052(2) Uani 1 1 d .
H6A H 0.2411 0.6607 0.8629 0.078 Uiso 1 1 calc R
H6B H 0.2967 0.5515 0.8959 0.078 Uiso 1 1 calc R
H6C H 0.2903 0.6023 0.7237 0.078 Uiso 1 1 calc R
C7 C 0.3718(5) 0.7100(9) 1.0380(9) 0.064(2) Uani 1 1 d .
H7A H 0.3215 0.7395 1.0833 0.096 Uiso 1 1 calc R
H7B H 0.4162 0.7630 1.0598 0.096 Uiso 1 1 calc R
H7C H 0.3842 0.6355 1.0837 0.096 Uiso 1 1 calc R
N1 N 0.3618(3) 0.6976(5) 0.8666(6) 0.0350(12) Uani 1 1 d .

loop_
_atom_site_aniso_label
_atom_site_aniso_U_11
_atom_site_aniso_U_22
_atom_site_aniso_U_33
_atom_site_aniso_U_23
_atom_site_aniso_U_13
_atom_site_aniso_U_12
Bi1 0.0244(2) 0.0277(2) 0.0286(2) 0.000 -0.00264(12) 0.000
Br1 0.0593(5) 0.0641(5) 0.0413(4) 0.0037(3) -0.0132(4) 0.0005(4)
C1 0.027(5) 0.037(5) 0.039(5) 0.000 -0.005(4) 0.000
C2 0.034(4) 0.039(4) 0.059(4) -0.004(3) -0.012(3) 0.007(3)
C3 0.051(5) 0.035(4) 0.098(7) -0.016(4) -0.019(4) 0.010(4)
C4 0.077(11) 0.014(5) 0.176(18) 0.000 -0.043(9) 0.000
C5 0.024(4) 0.047(4) 0.066(4) -0.007(4) 0.000(3) 0.010(3)
C6 0.027(4) 0.054(5) 0.074(6) 0.002(4) -0.004(4) -0.010(3)
C7 0.044(5) 0.102(7) 0.046(4) -0.020(5) 0.015(4) 0.001(5)
N1 0.018(3) 0.047(3) 0.040(3) -0.006(3) 0.003(2) -0.001(2)

loop_
_atom_type_symbol
_atom_type_description
_atom_type_scat_dispersion_real
_atom_type_scat_dispersion_imag
_atom_type_scat_source
C C 0.0033 0.0016 'International Tables Vol C Tables 4.2.6.8 and 6.1.1.4'
H H 0.0000 0.0000 'International Tables Vol C Tables 4.2.6.8 and 6.1.1.4'
N N 0.0061 0.0033 'International Tables Vol C Tables 4.2.6.8 and 6.1.1.4'
Br Br -0.2901 2.4595 'International Tables Vol C Tables 4.2.6.8 and 6.1.1.4'
Bi Bi -4.1077 10.2566 'International Tables Vol C Tables 4.2.6.8 and 6.1.1.4'

loop_
_geom_angle_atom_site_label_1
_geom_angle_atom_site_label_2
_geom_angle_atom_site_label_3
_geom_angle
_geom_angle_site_symmetry_1
_geom_angle_site_symmetry_3
C1 Bi1 N1 72.17(12) . 3_656
C1 Bi1 N1 72.17(12) . .
N1 Bi1 N1 144.3(2) 3_656 .
C1 Bi1 Br1 87.934(17) . .
N1 Bi1 Br1 83.20(12) 3_656 .
N1 Bi1 Br1 95.53(11) . .
C1 Bi1 Br1 87.934(17) . 3_656
N1 Bi1 Br1 95.53(11) 3_656 3_656
N1 Bi1 Br1 83.20(12) . 3_656
Br1 Bi1 Br1 175.87(3) . 3_656
C2 C1 C2 120.6(9) 3_656 .
C2 C1 Bi1 119.7(5) 3_656 .
C2 C1 Bi1 119.7(5) . .
C3 C2 C1 118.2(8) . .
C3 C2 C5 123.7(7) . .
C1 C2 C5 118.0(6) . .
C4 C3 C2 120.7(9) . .
C3 C4 C3 121.7(11) . 3_656
N1 C5 C2 112.9(6) . .
C5 N1 C6 110.1(5) . .
C5 N1 C7 110.3(6) . .
C6 N1 C7 109.1(6) . .
C5 N1 Bi1 103.9(4) . .
C6 N1 Bi1 115.1(4) . .
C7 N1 Bi1 108.2(4) . .

loop_
_geom_bond_atom_site_label_1
_geom_bond_atom_site_label_2
_geom_bond_distance
_geom_bond_site_symmetry_2
Bi1 C1 2.194(10) .
Bi1 N1 2.566(5) 3_656
Bi1 N1 2.566(5) .
Bi1 Br1 2.8404(9) .
Bi1 Br1 2.8404(9) 3_656
C1 C2 1.395(9) 3_656
C1 C2 1.395(9) .
C2 C3 1.382(10) .
C2 C5 1.496(11) .
C3 C4 1.344(10) .
C4 C3 1.344(10) 3_656
C5 N1 1.459(9) .
C6 N1 1.460(8) .
C7 N1 1.461(9) .
